data_7244914
loop_
_publ_author_name
'Huang, Xia-Lu'
'Chen, Yi-Qing'
'Wen, Ge-Hua'
'Bao, Song-Song'
'Zheng, Li-Min'

_publ_section_title
;
 Hydrated metal ions as weak Br\/onsted acids show promoting effects on
 proton conduction
;
_journal_name_full CrystEngComm
_journal_paper_doi 10.1039/D2CE00430E
_journal_year 2022
_chemical_formula_moiety 'C18 H50 Co4 N6 O24 P6, 9(H2O), H O0.50, H O0.50'
_chemical_formula_sum 'C18 H70 Co4 N6 O34 P6'
_chemical_formula_weight 1336.34
_space_group_crystal_system triclinic
_space_group_IT_number 2
_space_group_name_Hall '-P 1'
_space_group_name_H-M_alt 'P -1'
_atom_sites_solution_hydrogens mixed
_audit_creation_method SHELXL-2018/3
_audit_update_record
;
2022-03-15 deposited with the CCDC.	2022-04-26 downloaded from the CCDC.
;
_cell_angle_alpha 103.49(5)
_cell_angle_beta 108.36(5)
_cell_angle_gamma 103.32(6)
_cell_formula_units_Z 2
_cell_length_a 12.790(16)
_cell_length_b 14.685(18)
_cell_length_c 15.514(19)
_cell_measurement_reflns_used 5470
_cell_measurement_temperature 190(2)
_cell_measurement_theta_max 27.442
_cell_measurement_theta_min 2.684
_cell_volume 2539(6)
_computing_cell_refinement 'APEX 3'
_computing_data_collection 'APEX 3'
_computing_data_reduction "'APEX 3"
_computing_molecular_graphics SHELXTL
_computing_publication_material SHELXTL
_computing_structure_refinement 'SHELXL-2018/3 (Sheldrick, 2018)'
_computing_structure_solution 'SHELXT 2014/5 (Sheldrick, 2014)'
_diffrn_ambient_temperature 190(2)
_diffrn_detector_area_resol_mean 4K
_diffrn_measured_fraction_theta_full 0.983
_diffrn_measured_fraction_theta_max 0.983
_diffrn_measurement_device_type 'Bruker D8 with TXS'
_diffrn_measurement_method CCD
_diffrn_radiation_type MoK\a
_diffrn_radiation_wavelength 0.71073
_diffrn_reflns_av_R_equivalents 0.0411
_diffrn_reflns_av_unetI/netI 0.0691
_diffrn_reflns_Laue_measured_fraction_full 0.983
_diffrn_reflns_Laue_measured_fraction_max 0.983
_diffrn_reflns_limit_h_max 15
_diffrn_reflns_limit_h_min -15
_diffrn_reflns_limit_k_max 17
_diffrn_reflns_limit_k_min -17
_diffrn_reflns_limit_l_max 18
_diffrn_reflns_limit_l_min -18
_diffrn_reflns_number 16277
_diffrn_reflns_point_group_measured_fraction_full 0.983
_diffrn_reflns_point_group_measured_fraction_max 0.983
_diffrn_reflns_theta_full 25.027
_diffrn_reflns_theta_max 25.027
_diffrn_reflns_theta_min 2.293
_exptl_absorpt_coefficient_mu 1.573
_exptl_absorpt_correction_T_max 0.7456
_exptl_absorpt_correction_T_min 0.5906
_exptl_absorpt_correction_type multi-scan
_exptl_absorpt_process_details
;
 SADABS 2016/2: Krause, L., Herbst-Irmer, R., Sheldrick G.M. & Stalke D.,
 J. Appl. Cryst. 48 (2015) 3-10
;
_exptl_crystal_colour purple
_exptl_crystal_density_diffrn 1.748
_exptl_crystal_description needle-like
_exptl_crystal_F_000 1380
_exptl_crystal_size_max 0.200
_exptl_crystal_size_mid 0.050
_exptl_crystal_size_min 0.040
_refine_diff_density_max 3.076
_refine_diff_density_min -0.994
_refine_diff_density_rms 0.188
_refine_ls_extinction_method none
_refine_ls_goodness_of_fit_ref 1.038
_refine_ls_hydrogen_treatment constr
_refine_ls_matrix_type full
_refine_ls_number_parameters 622
_refine_ls_number_reflns 8826
_refine_ls_number_restraints 0
_refine_ls_restrained_S_all 1.038
_refine_ls_R_factor_all 0.0956
_refine_ls_R_factor_gt 0.0739
_refine_ls_shift/su_max 0.001
_refine_ls_shift/su_mean 0.000
_refine_ls_structure_factor_coef Fsqd
_refine_ls_weighting_details 'w=1/[\s^2^(Fo^2^)+(0.1081P)^2^+18.1884P] where P=(Fo^2^+2Fc^2^)/3'
_refine_ls_weighting_scheme calc
_refine_ls_wR_factor_gt 0.1942
_refine_ls_wR_factor_ref 0.2099
_reflns_Friedel_coverage 0.000
_reflns_number_gt 6573
_reflns_number_total 8826
_reflns_threshold_expression 'I > 2\s(I)'
_cod_data_source_file d2ce00430e2.cif
_cod_data_source_block 1-5(H2O)
_cod_database_code 7244914
_shelx_shelxl_version_number 2018/3
_shelx_space_group_comment
;
The symmetry employed for this shelxl refinement is uniquely defined
by the following loop, which should always be used as a source of
symmetry information in preference to the above space-group names.
They are only intended as comments.
;
_shelx_estimated_absorpt_t_min 0.744
_shelx_estimated_absorpt_t_max 0.940

loop_
_space_group_symop_operation_xyz
'x, y, z'
'-x, -y, -z'

loop_
_atom_site_label
_atom_site_type_symbol
_atom_site_fract_x
_atom_site_fract_y
_atom_site_fract_z
_atom_site_U_iso_or_equiv
_atom_site_adp_type
_atom_site_occupancy
_atom_site_site_symmetry_order
_atom_site_calc_flag
_atom_site_refinement_flags_posn
_atom_site_refinement_flags_adp
_atom_site_refinement_flags_occupancy
_atom_site_disorder_assembly
_atom_site_disorder_group
Co1 Co 0.70077(8) 0.31926(7) 1.06019(7) 0.0115(2) Uani 1 1 d . . . . .
Co2 Co 0.65359(8) 0.57449(7) 0.81309(7) 0.0123(2) Uani 1 1 d . . . . .
Co3 Co 0.72185(8) 0.35585(7) 0.57280(7) 0.0124(2) Uani 1 1 d . . . . .
Co4 Co 0.63145(8) 0.54174(7) 0.28874(7) 0.0128(2) Uani 1 1 d . . . . .
P1 P 0.73968(15) 0.50007(13) 1.00029(13) 0.0121(4) Uani 1 1 d . . . . .
P2 P 0.51420(15) 0.30005(13) 1.13713(13) 0.0124(4) Uani 1 1 d . . . . .
P3 P 0.91983(16) 0.32315(14) 1.20411(13) 0.0150(4) Uani 1 1 d . . . . .
P4 P 0.53606(15) 0.34824(14) 0.64825(13) 0.0127(4) Uani 1 1 d . . . . .
P5 P 0.76895(15) 0.53374(14) 0.51122(13) 0.0146(4) Uani 1 1 d . . . . .
P6 P 0.93459(16) 0.34531(14) 0.71298(14) 0.0160(4) Uani 1 1 d . . . . .
C1 C 0.6449(6) 0.2659(6) 0.8615(5) 0.0195(16) Uani 1 1 d . . . . .
H1A H 0.637872 0.195829 0.833366 0.023 Uiso 1 1 calc R U . . .
H1B H 0.653820 0.300201 0.815042 0.023 Uiso 1 1 calc R U . . .
C2 C 0.5352(6) 0.2702(6) 0.8780(5) 0.0182(15) Uani 1 1 d . . . . .
H2A H 0.528380 0.336913 0.883608 0.022 Uiso 1 1 calc R U . . .
H2B H 0.465756 0.220980 0.822890 0.022 Uiso 1 1 calc R U . . .
C3 C 0.5177(7) 0.1384(5) 0.9511(6) 0.0199(16) Uani 1 1 d . . . . .
H3A H 0.520912 0.106781 0.888653 0.024 Uiso 1 1 calc R U . . .
H3B H 0.438421 0.107770 0.947829 0.024 Uiso 1 1 calc R U . . .
C4 C 0.6073(6) 0.1202(5) 1.0315(5) 0.0183(15) Uani 1 1 d . . . . .
H4A H 0.586029 0.128167 1.088272 0.022 Uiso 1 1 calc R U . . .
H4B H 0.608906 0.051782 1.009403 0.022 Uiso 1 1 calc R U . . .
C5 C 0.7732(7) 0.1629(5) 0.9826(5) 0.0186(16) Uani 1 1 d . . . . .
H5A H 0.832044 0.131486 1.006537 0.022 Uiso 1 1 calc R U . . .
H5B H 0.710001 0.113852 0.922820 0.022 Uiso 1 1 calc R U . . .
C6 C 0.8284(7) 0.2518(6) 0.9616(6) 0.0218(17) Uani 1 1 d . . . . .
H6A H 0.906124 0.290223 1.013488 0.026 Uiso 1 1 calc R U . . .
H6B H 0.838716 0.230877 0.900178 0.026 Uiso 1 1 calc R U . . .
C7 C 0.8157(6) 0.4168(5) 0.9650(5) 0.0165(15) Uani 1 1 d . . . . .
H7A H 0.821082 0.418595 0.903096 0.020 Uiso 1 1 calc R U . . .
H7B H 0.895891 0.438423 1.014277 0.020 Uiso 1 1 calc R U . . .
C8 C 0.4619(6) 0.2860(5) 1.0092(5) 0.0150(15) Uani 1 1 d . . . . .
H8A H 0.381286 0.238748 0.975277 0.018 Uiso 1 1 calc R U . . .
H8B H 0.461599 0.350692 1.000654 0.018 Uiso 1 1 calc R U . . .
C9 C 0.8051(6) 0.2039(5) 1.1560(5) 0.0162(15) Uani 1 1 d . . . . .
H9A H 0.839372 0.149909 1.152189 0.019 Uiso 1 1 calc R U . . .
H9B H 0.762098 0.199915 1.198796 0.019 Uiso 1 1 calc R U . . .
C10 C 0.5578(6) 0.3138(6) 0.3903(5) 0.0181(15) Uani 1 1 d . . . . .
H10A H 0.557302 0.382426 0.397089 0.022 Uiso 1 1 calc R U . . .
H10B H 0.486275 0.267603 0.335095 0.022 Uiso 1 1 calc R U . . .
C11 C 0.6657(6) 0.3015(6) 0.3735(5) 0.0215(17) Uani 1 1 d . . . . .
H11A H 0.653371 0.230162 0.345587 0.026 Uiso 1 1 calc R U . . .
H11B H 0.678513 0.334502 0.327114 0.026 Uiso 1 1 calc R U . . .
C12 C 0.8420(7) 0.2783(6) 0.4724(6) 0.0209(16) Uani 1 1 d . . . . .
H12A H 0.920511 0.313515 0.524146 0.025 Uiso 1 1 calc R U . . .
H12B H 0.851208 0.255493 0.410727 0.025 Uiso 1 1 calc R U . . .
C13 C 0.7802(7) 0.1909(6) 0.4931(6) 0.0210(16) Uani 1 1 d . . . . .
H13A H 0.835159 0.156128 0.516622 0.025 Uiso 1 1 calc R U . . .
H13B H 0.715412 0.143788 0.433121 0.025 Uiso 1 1 calc R U . . .
C14 C 0.6113(6) 0.1589(5) 0.5410(5) 0.0188(16) Uani 1 1 d . . . . .
H14A H 0.589619 0.169910 0.597531 0.023 Uiso 1 1 calc R U . . .
H14B H 0.606399 0.088620 0.518487 0.023 Uiso 1 1 calc R U . . .
C15 C 0.5287(6) 0.1818(5) 0.4618(5) 0.0186(15) Uani 1 1 d . . . . .
H15A H 0.530724 0.148327 0.399404 0.022 Uiso 1 1 calc R U . . .
H15B H 0.448116 0.155879 0.458016 0.022 Uiso 1 1 calc R U . . .
C16 C 0.4868(6) 0.3373(5) 0.5213(5) 0.0143(14) Uani 1 1 d . . . . .
H16A H 0.403929 0.295017 0.486801 0.017 Uiso 1 1 calc R U . . .
H16B H 0.494185 0.403592 0.514327 0.017 Uiso 1 1 calc R U . . .
C17 C 0.8423(6) 0.4472(5) 0.4784(5) 0.0156(15) Uani 1 1 d . . . . .
H17A H 0.851158 0.448339 0.417514 0.019 Uiso 1 1 calc R U . . .
H17B H 0.920984 0.466360 0.529310 0.019 Uiso 1 1 calc R U . . .
C18 C 0.8116(6) 0.2316(6) 0.6655(6) 0.0207(16) Uani 1 1 d . . . . .
H18A H 0.839369 0.173702 0.660500 0.025 Uiso 1 1 calc R U . . .
H18B H 0.769267 0.231811 0.709064 0.025 Uiso 1 1 calc R U . . .
N1 N 0.7515(5) 0.3143(5) 0.9548(4) 0.0154(13) Uani 1 1 d . . . . .
N2 N 0.5412(5) 0.2482(4) 0.9684(4) 0.0139(12) Uani 1 1 d . . . . .
N3 N 0.7234(5) 0.1926(4) 1.0578(4) 0.0155(13) Uani 1 1 d . . . . .
N4 N 0.5615(5) 0.2919(5) 0.4801(4) 0.0165(13) Uani 1 1 d . . . . .
N5 N 0.7714(5) 0.3461(5) 0.4666(4) 0.0152(13) Uani 1 1 d . . . . .
N6 N 0.7322(5) 0.2248(4) 0.5682(4) 0.0156(13) Uani 1 1 d . . . . .
O1 O 0.6822(4) 0.4462(4) 1.0569(3) 0.0141(10) Uani 1 1 d . . . . .
O2 O 0.6457(4) 0.5057(4) 0.9143(3) 0.0151(10) Uani 1 1 d . . . . .
O3 O 0.8297(4) 0.6012(4) 1.0619(3) 0.0168(11) Uani 1 1 d . . . . .
O4 O 0.6454(4) 0.3197(4) 1.1617(3) 0.0134(10) Uani 1 1 d . . . . .
O5 O 0.4539(4) 0.2048(4) 1.1467(4) 0.0210(11) Uani 1 1 d . . . . .
O6 O 0.4974(4) 0.3905(3) 1.1955(3) 0.0131(10) Uani 1 1 d . . . . .
O7 O 0.8571(4) 0.3867(4) 1.1564(4) 0.0153(10) Uani 1 1 d . . . . .
O8 O 0.9477(4) 0.3572(4) 1.3134(4) 0.0216(12) Uani 1 1 d . . . . .
H8C H 1.014630 0.356584 1.343542 0.032 Uiso 1 1 calc R U . . .
O9 O 1.0225(4) 0.3133(4) 1.1811(4) 0.0212(11) Uani 1 1 d . . . . .
O10 O 0.5237(4) 0.4416(3) 0.7061(3) 0.0136(10) Uani 1 1 d . . . . .
O11 O 0.6652(4) 0.3590(4) 0.6740(3) 0.0143(10) Uani 1 1 d . . . . .
O12 O 0.4669(4) 0.2558(4) 0.6581(4) 0.0185(11) Uani 1 1 d . . . . .
O13 O 0.7152(4) 0.4871(4) 0.5733(3) 0.0155(10) Uani 1 1 d . . . . .
O14 O 0.6773(4) 0.5378(4) 0.4247(3) 0.0199(11) Uani 1 1 d . . . . .
O15 O 0.8628(4) 0.6338(4) 0.5707(4) 0.0203(11) Uani 1 1 d . . . . .
O16 O 0.8793(4) 0.4142(4) 0.6689(4) 0.0174(11) Uani 1 1 d . . . . .
O17 O 0.9663(4) 0.3785(4) 0.8234(4) 0.0205(11) Uani 1 1 d . . . . .
H17C H 1.035581 0.382062 0.852013 0.031 Uiso 1 1 calc R U . . .
O18 O 1.0346(4) 0.3281(4) 0.6890(4) 0.0227(12) Uani 1 1 d . . . . .
O1W O 0.7663(5) 0.7049(4) 0.9327(4) 0.0256(12) Uani 1 1 d . . . . .
H1WA H 0.801356 0.691341 0.986799 0.038 Uiso 1 1 d R U . . .
H1WB H 0.791176 0.766847 0.930776 0.038 Uiso 1 1 d R U . . .
O2W O 0.8041(4) 0.5388(4) 0.8175(4) 0.0174(11) Uani 1 1 d . . . . .
H2WA H 0.786929 0.486291 0.765620 0.026 Uiso 1 1 d R U . . .
H2WB H 0.859103 0.596033 0.828950 0.026 Uiso 1 1 d R U . . .
O3W O 0.6688(5) 0.6268(4) 0.7012(4) 0.0220(12) Uani 1 1 d . . . . .
H3WA H 0.708194 0.692017 0.719967 0.033 Uiso 1 1 d R U . . .
H3WB H 0.680984 0.582782 0.657503 0.033 Uiso 1 1 d R U . . .
O4W O 0.7189(5) 0.7001(4) 0.3344(4) 0.0227(12) Uani 1 1 d . . . . .
H4WA H 0.658506 0.713413 0.346269 0.034 Uiso 1 1 d R U . . .
H4WB H 0.735892 0.717131 0.287115 0.034 Uiso 1 1 d R U . . .
O5W O 0.7828(4) 0.5186(4) 0.2842(4) 0.0172(11) Uani 1 1 d . . . . .
H5WA H 0.771789 0.462421 0.238707 0.026 Uiso 1 1 d R U . . .
H5WB H 0.841821 0.573488 0.296889 0.026 Uiso 1 1 d R U . . .
O6W O 0.5898(4) 0.5575(4) 0.1514(4) 0.0164(11) Uani 1 1 d . . . . .
H6WA H 0.636390 0.527907 0.131266 0.025 Uiso 1 1 d R U . . .
H6WB H 0.512129 0.531219 0.117592 0.025 Uiso 1 1 d R U . . .
O7W O 0.9204(11) 0.7808(9) 0.5058(11) 0.146(6) Uani 1 1 d . . . . .
O8W O 0.4872(8) 0.0573(5) 0.2174(6) 0.060(2) Uani 1 1 d . . . . .
O9W O 0.2545(9) 0.0670(8) 0.0096(8) 0.106(4) Uani 1 1 d . . . . .
O10W O 0.1503(13) 0.1982(9) 0.2486(19) 0.232(12) Uani 1 1 d . . . . .
O11W O 0.2288(10) 0.0250(9) 0.3993(9) 0.109(4) Uani 1 1 d . . . . .
O12W O 0.3709(10) 0.0597(6) 0.5908(9) 0.097(4) Uani 1 1 d . . . . .
O13W O 0.1870(6) 0.2462(5) 0.7976(5) 0.0434(17) Uani 1 1 d . . . . .
O14W O 0.1809(12) 0.0627(8) 0.8189(10) 0.125(5) Uani 1 1 d . . . . .
O15W O 0.6892(9) 0.0203(7) 0.2805(7) 0.082(3) Uani 1 1 d . . . . .
O16W O 0.9411(16) 0.8388(13) 0.9215(15) 0.075(5) Uani 0.5 1 d . . P . .
O17W O 0.2884(14) 0.9620(9) 0.2473(9) 0.049(4) Uani 0.5 1 d . . P . .

loop_
_atom_site_aniso_label
_atom_site_aniso_U_11
_atom_site_aniso_U_22
_atom_site_aniso_U_33
_atom_site_aniso_U_23
_atom_site_aniso_U_13
_atom_site_aniso_U_12
Co1 0.0102(5) 0.0167(5) 0.0088(5) 0.0045(4) 0.0047(4) 0.0048(4)
Co2 0.0085(5) 0.0186(5) 0.0105(5) 0.0054(4) 0.0044(4) 0.0042(4)
Co3 0.0089(5) 0.0197(5) 0.0086(5) 0.0034(4) 0.0041(4) 0.0050(4)
Co4 0.0091(5) 0.0196(5) 0.0101(5) 0.0048(4) 0.0050(4) 0.0039(4)
P1 0.0112(9) 0.0178(9) 0.0090(9) 0.0057(8) 0.0051(7) 0.0053(7)
P2 0.0098(9) 0.0184(9) 0.0099(9) 0.0043(8) 0.0052(7) 0.0046(7)
P3 0.0096(9) 0.0232(10) 0.0134(9) 0.0074(8) 0.0049(7) 0.0055(7)
P4 0.0097(9) 0.0192(10) 0.0091(9) 0.0033(8) 0.0045(7) 0.0047(7)
P5 0.0102(9) 0.0240(10) 0.0099(9) 0.0061(8) 0.0037(7) 0.0059(8)
P6 0.0097(9) 0.0241(10) 0.0152(10) 0.0068(8) 0.0048(7) 0.0072(8)
C1 0.017(4) 0.024(4) 0.014(4) 0.001(3) 0.006(3) 0.007(3)
C2 0.016(4) 0.028(4) 0.012(4) 0.006(3) 0.007(3) 0.009(3)
C3 0.018(4) 0.019(4) 0.021(4) 0.002(3) 0.008(3) 0.006(3)
C4 0.018(4) 0.018(4) 0.019(4) 0.005(3) 0.007(3) 0.004(3)
C5 0.020(4) 0.021(4) 0.018(4) 0.003(3) 0.012(3) 0.011(3)
C6 0.024(4) 0.032(4) 0.023(4) 0.015(4) 0.016(3) 0.018(4)
C7 0.018(4) 0.019(4) 0.017(4) 0.006(3) 0.014(3) 0.004(3)
C8 0.007(3) 0.021(4) 0.017(4) 0.006(3) 0.004(3) 0.006(3)
C9 0.015(4) 0.021(4) 0.014(4) 0.009(3) 0.005(3) 0.007(3)
C10 0.016(4) 0.027(4) 0.008(3) 0.002(3) 0.004(3) 0.006(3)
C11 0.018(4) 0.038(5) 0.009(4) 0.008(4) 0.006(3) 0.009(3)
C12 0.024(4) 0.025(4) 0.022(4) 0.009(4) 0.017(3) 0.011(3)
C13 0.023(4) 0.026(4) 0.018(4) 0.002(3) 0.013(3) 0.013(3)
C14 0.015(4) 0.016(4) 0.017(4) -0.003(3) 0.006(3) -0.001(3)
C15 0.014(4) 0.019(4) 0.014(4) -0.002(3) 0.004(3) -0.001(3)
C16 0.012(3) 0.022(4) 0.011(3) 0.005(3) 0.007(3) 0.005(3)
C17 0.009(3) 0.024(4) 0.015(4) 0.008(3) 0.007(3) 0.002(3)
C18 0.016(4) 0.027(4) 0.023(4) 0.009(4) 0.011(3) 0.009(3)
N1 0.011(3) 0.026(3) 0.011(3) 0.009(3) 0.004(2) 0.008(3)
N2 0.012(3) 0.014(3) 0.017(3) 0.003(3) 0.009(3) 0.006(2)
N3 0.016(3) 0.016(3) 0.018(3) 0.007(3) 0.009(3) 0.006(3)
N4 0.013(3) 0.027(3) 0.006(3) 0.000(3) 0.005(2) 0.004(3)
N5 0.009(3) 0.024(3) 0.009(3) 0.002(3) 0.003(2) 0.004(2)
N6 0.014(3) 0.021(3) 0.014(3) 0.005(3) 0.008(3) 0.006(3)
O1 0.015(2) 0.019(3) 0.012(2) 0.006(2) 0.007(2) 0.006(2)
O2 0.014(3) 0.022(3) 0.012(2) 0.010(2) 0.004(2) 0.008(2)
O3 0.014(3) 0.022(3) 0.009(2) 0.003(2) 0.000(2) 0.004(2)
O4 0.011(2) 0.019(3) 0.010(2) 0.004(2) 0.0032(19) 0.006(2)
O5 0.019(3) 0.023(3) 0.022(3) 0.008(2) 0.010(2) 0.004(2)
O6 0.012(2) 0.016(3) 0.010(2) 0.002(2) 0.005(2) 0.005(2)
O7 0.010(2) 0.021(3) 0.015(3) 0.008(2) 0.004(2) 0.005(2)
O8 0.016(3) 0.036(3) 0.012(3) 0.006(2) 0.005(2) 0.010(2)
O9 0.014(3) 0.029(3) 0.025(3) 0.012(3) 0.011(2) 0.007(2)
O10 0.009(2) 0.018(3) 0.008(2) 0.000(2) 0.0005(19) 0.002(2)
O11 0.010(2) 0.020(3) 0.011(2) 0.003(2) 0.004(2) 0.005(2)
O12 0.012(3) 0.022(3) 0.020(3) 0.006(2) 0.008(2) 0.002(2)
O13 0.018(3) 0.020(3) 0.013(2) 0.007(2) 0.009(2) 0.009(2)
O14 0.014(3) 0.037(3) 0.009(2) 0.009(2) 0.002(2) 0.010(2)
O15 0.014(3) 0.027(3) 0.015(3) 0.007(2) 0.002(2) 0.003(2)
O16 0.014(3) 0.022(3) 0.015(3) 0.006(2) 0.004(2) 0.006(2)
O17 0.012(3) 0.033(3) 0.013(3) 0.006(2) -0.001(2) 0.009(2)
O18 0.014(3) 0.034(3) 0.025(3) 0.012(3) 0.011(2) 0.011(2)
O1W 0.027(3) 0.018(3) 0.024(3) 0.006(2) 0.004(2) 0.003(2)
O2W 0.012(3) 0.020(3) 0.023(3) 0.006(2) 0.010(2) 0.007(2)
O3W 0.027(3) 0.027(3) 0.019(3) 0.012(2) 0.013(2) 0.011(2)
O4W 0.024(3) 0.022(3) 0.025(3) 0.007(2) 0.017(2) 0.003(2)
O5W 0.014(3) 0.019(3) 0.017(3) 0.002(2) 0.006(2) 0.004(2)
O6W 0.012(2) 0.025(3) 0.016(3) 0.007(2) 0.008(2) 0.008(2)
O7W 0.107(10) 0.083(8) 0.181(14) 0.066(9) -0.029(9) 0.006(7)
O8W 0.105(7) 0.035(4) 0.043(5) 0.017(4) 0.028(5) 0.027(4)
O9W 0.063(6) 0.100(8) 0.102(9) 0.031(7) 0.000(6) -0.020(6)
O10W 0.120(11) 0.062(8) 0.57(4) 0.091(14) 0.204(19) 0.042(8)
O11W 0.086(8) 0.127(10) 0.101(9) 0.027(8) 0.040(7) 0.017(7)
O12W 0.134(9) 0.033(5) 0.144(10) 0.014(6) 0.099(8) 0.015(5)
O13W 0.055(4) 0.033(4) 0.042(4) 0.007(3) 0.029(4) 0.007(3)
O14W 0.157(12) 0.060(7) 0.153(13) 0.019(8) 0.070(10) 0.028(7)
O15W 0.093(7) 0.085(7) 0.055(6) 0.008(5) 0.018(5) 0.037(6)
O16W 0.063(12) 0.060(11) 0.096(15) 0.012(11) 0.045(11) 0.008(9)
O17W 0.094(11) 0.018(6) 0.026(7) -0.007(5) 0.047(8) -0.015(6)

loop_
_atom_type_symbol
_atom_type_description
_atom_type_scat_dispersion_real
_atom_type_scat_dispersion_imag
_atom_type_scat_source
C C 0.0033 0.0016 'International Tables Vol C Tables 4.2.6.8 and 6.1.1.4'
H H 0.0000 0.0000 'International Tables Vol C Tables 4.2.6.8 and 6.1.1.4'
Co Co 0.3494 0.9721 'International Tables Vol C Tables 4.2.6.8 and 6.1.1.4'
N N 0.0061 0.0033 'International Tables Vol C Tables 4.2.6.8 and 6.1.1.4'
O O 0.0106 0.0060 'International Tables Vol C Tables 4.2.6.8 and 6.1.1.4'
P P 0.1023 0.0942 'International Tables Vol C Tables 4.2.6.8 and 6.1.1.4'

loop_
_geom_angle_atom_site_label_1
_geom_angle_atom_site_label_2
_geom_angle_atom_site_label_3
_geom_angle
_geom_angle_site_symmetry_1
_geom_angle_site_symmetry_3
_geom_angle_publ_flag
O4 Co1 O7 88.9(2) . . ?
O4 Co1 N1 177.8(2) . . ?
O7 Co1 N1 93.1(2) . . ?
O4 Co1 N3 90.7(2) . . ?
O7 Co1 N3 89.7(2) . . ?
N1 Co1 N3 88.3(2) . . ?
O4 Co1 O1 92.7(2) . . ?
O7 Co1 O1 90.0(2) . . ?
N1 Co1 O1 88.3(2) . . ?
N3 Co1 O1 176.6(2) . . ?
O4 Co1 N2 88.3(2) . . ?
O7 Co1 N2 176.8(2) . . ?
N1 Co1 N2 89.7(3) . . ?
N3 Co1 N2 88.9(3) . . ?
O1 Co1 N2 91.5(2) . . ?
O2 Co2 O6 93.18(19) . 2_667 ?
O2 Co2 O2W 88.22(19) . . ?
O6 Co2 O2W 178.35(19) 2_667 . ?
O2 Co2 O3W 171.5(2) . . ?
O6 Co2 O3W 93.2(2) 2_667 . ?
O2W Co2 O3W 85.3(2) . . ?
O2 Co2 O1W 86.2(2) . . ?
O6 Co2 O1W 94.3(2) 2_667 . ?
O2W Co2 O1W 86.6(2) . . ?
O3W Co2 O1W 98.9(2) . . ?
O2 Co2 O10 87.5(2) . . ?
O6 Co2 O10 79.5(2) 2_667 . ?
O2W Co2 O10 99.7(2) . . ?
O3W Co2 O10 88.2(2) . . ?
O1W Co2 O10 170.9(2) . . ?
O11 Co3 N5 176.8(2) . . ?
O11 Co3 O16 89.1(2) . . ?
N5 Co3 O16 93.6(2) . . ?
O11 Co3 N4 88.5(2) . . ?
N5 Co3 N4 88.7(3) . . ?
O16 Co3 N4 176.7(2) . . ?
O11 Co3 N6 89.9(2) . . ?
N5 Co3 N6 88.4(3) . . ?
O16 Co3 N6 89.3(2) . . ?
N4 Co3 N6 88.3(3) . . ?
O11 Co3 O13 92.7(2) . . ?
N5 Co3 O13 89.0(2) . . ?
O16 Co3 O13 90.3(2) . . ?
N4 Co3 O13 92.1(3) . . ?
N6 Co3 O13 177.4(2) . . ?
O14 Co4 O5W 90.4(2) . . ?
O14 Co4 O10 88.4(2) . 2_666 ?
O5W Co4 O10 177.24(19) . 2_666 ?
O14 Co4 O6W 175.7(2) . . ?
O5W Co4 O6W 89.78(19) . . ?
O10 Co4 O6W 91.60(19) 2_666 . ?
O14 Co4 O4W 93.8(2) . . ?
O5W Co4 O4W 89.2(2) . . ?
O10 Co4 O4W 93.4(2) 2_666 . ?
O6W Co4 O4W 81.9(2) . . ?
O14 Co4 O6 104.8(2) . 1_554 ?
O5W Co4 O6 101.3(2) . 1_554 ?
O10 Co4 O6 76.66(19) 2_666 1_554 ?
O6W Co4 O6 79.4(2) . 1_554 ?
O4W Co4 O6 158.4(2) . 1_554 ?
O3 P1 O2 111.8(3) . . ?
O3 P1 O1 113.7(3) . . ?
O2 P1 O1 109.8(3) . . ?
O3 P1 C7 108.1(3) . . ?
O2 P1 C7 112.6(3) . . ?
O1 P1 C7 100.3(3) . . ?
O5 P2 O6 113.5(3) . . ?
O5 P2 O4 113.6(3) . . ?
O6 P2 O4 109.0(3) . . ?
O5 P2 C8 107.7(3) . . ?
O6 P2 C8 111.4(3) . . ?
O4 P2 C8 100.9(3) . . ?
O9 P3 O7 114.8(3) . . ?
O9 P3 O8 113.3(3) . . ?
O7 P3 O8 110.5(3) . . ?
O9 P3 C9 110.6(3) . . ?
O7 P3 C9 102.1(3) . . ?
O8 P3 C9 104.5(3) . . ?
O12 P4 O10 112.0(3) . . ?
O12 P4 O11 113.3(3) . . ?
O10 P4 O11 110.3(3) . . ?
O12 P4 C16 108.9(3) . . ?
O10 P4 C16 110.0(3) . . ?
O11 P4 C16 101.9(3) . . ?
O14 P5 O15 112.7(3) . . ?
O14 P5 O13 112.0(3) . . ?
O15 P5 O13 111.7(3) . . ?
O14 P5 C17 112.2(3) . . ?
O15 P5 C17 107.0(3) . . ?
O13 P5 C17 100.5(3) . . ?
O18 P6 O16 116.0(3) . . ?
O18 P6 O17 111.7(3) . . ?
O16 P6 O17 110.6(3) . . ?
O18 P6 C18 111.4(3) . . ?
O16 P6 C18 102.0(3) . . ?
O17 P6 C18 104.1(3) . . ?
N1 C1 C2 110.9(6) . . ?
N1 C1 H1A 109.4 . . ?
C2 C1 H1A 109.4 . . ?
N1 C1 H1B 109.4 . . ?
C2 C1 H1B 109.4 . . ?
H1A C1 H1B 108.0 . . ?
N2 C2 C1 109.1(6) . . ?
N2 C2 H2A 109.9 . . ?
C1 C2 H2A 109.9 . . ?
N2 C2 H2B 109.9 . . ?
C1 C2 H2B 109.9 . . ?
H2A C2 H2B 108.3 . . ?
N2 C3 C4 111.0(6) . . ?
N2 C3 H3A 109.4 . . ?
C4 C3 H3A 109.4 . . ?
N2 C3 H3B 109.4 . . ?
C4 C3 H3B 109.4 . . ?
H3A C3 H3B 108.0 . . ?
N3 C4 C3 108.6(6) . . ?
N3 C4 H4A 110.0 . . ?
C3 C4 H4A 110.0 . . ?
N3 C4 H4B 110.0 . . ?
C3 C4 H4B 110.0 . . ?
H4A C4 H4B 108.4 . . ?
C6 C5 N3 110.3(6) . . ?
C6 C5 H5A 109.6 . . ?
N3 C5 H5A 109.6 . . ?
C6 C5 H5B 109.6 . . ?
N3 C5 H5B 109.6 . . ?
H5A C5 H5B 108.1 . . ?
N1 C6 C5 108.6(6) . . ?
N1 C6 H6A 110.0 . . ?
C5 C6 H6A 110.0 . . ?
N1 C6 H6B 110.0 . . ?
C5 C6 H6B 110.0 . . ?
H6A C6 H6B 108.4 . . ?
N1 C7 P1 109.5(4) . . ?
N1 C7 H7A 109.8 . . ?
P1 C7 H7A 109.8 . . ?
N1 C7 H7B 109.8 . . ?
P1 C7 H7B 109.8 . . ?
H7A C7 H7B 108.2 . . ?
N2 C8 P2 108.5(5) . . ?
N2 C8 H8A 110.0 . . ?
P2 C8 H8A 110.0 . . ?
N2 C8 H8B 110.0 . . ?
P2 C8 H8B 110.0 . . ?
H8A C8 H8B 108.4 . . ?
N3 C9 P3 109.0(5) . . ?
N3 C9 H9A 109.9 . . ?
P3 C9 H9A 109.9 . . ?
N3 C9 H9B 109.9 . . ?
P3 C9 H9B 109.9 . . ?
H9A C9 H9B 108.3 . . ?
N4 C10 C11 107.9(6) . . ?
N4 C10 H10A 110.1 . . ?
C11 C10 H10A 110.1 . . ?
N4 C10 H10B 110.1 . . ?
C11 C10 H10B 110.1 . . ?
H10A C10 H10B 108.4 . . ?
N5 C11 C10 110.5(6) . . ?
N5 C11 H11A 109.5 . . ?
C10 C11 H11A 109.5 . . ?
N5 C11 H11B 109.5 . . ?
C10 C11 H11B 109.5 . . ?
H11A C11 H11B 108.1 . . ?
N5 C12 C13 108.5(6) . . ?
N5 C12 H12A 110.0 . . ?
C13 C12 H12A 110.0 . . ?
N5 C12 H12B 110.0 . . ?
C13 C12 H12B 110.0 . . ?
H12A C12 H12B 108.4 . . ?
C12 C13 N6 110.4(6) . . ?
C12 C13 H13A 109.6 . . ?
N6 C13 H13A 109.6 . . ?
C12 C13 H13B 109.6 . . ?
N6 C13 H13B 109.6 . . ?
H13A C13 H13B 108.1 . . ?
N6 C14 C15 109.0(6) . . ?
N6 C14 H14A 109.9 . . ?
C15 C14 H14A 109.9 . . ?
N6 C14 H14B 109.9 . . ?
C15 C14 H14B 109.9 . . ?
H14A C14 H14B 108.3 . . ?
N4 C15 C14 110.9(6) . . ?
N4 C15 H15A 109.5 . . ?
C14 C15 H15A 109.5 . . ?
N4 C15 H15B 109.5 . . ?
C14 C15 H15B 109.5 . . ?
H15A C15 H15B 108.0 . . ?
N4 C16 P4 107.8(5) . . ?
N4 C16 H16A 110.1 . . ?
P4 C16 H16A 110.1 . . ?
N4 C16 H16B 110.1 . . ?
P4 C16 H16B 110.1 . . ?
H16A C16 H16B 108.5 . . ?
N5 C17 P5 108.6(4) . . ?
N5 C17 H17A 110.0 . . ?
P5 C17 H17A 110.0 . . ?
N5 C17 H17B 110.0 . . ?
P5 C17 H17B 110.0 . . ?
H17A C17 H17B 108.3 . . ?
N6 C18 P6 108.5(5) . . ?
N6 C18 H18A 110.0 . . ?
P6 C18 H18A 110.0 . . ?
N6 C18 H18B 110.0 . . ?
P6 C18 H18B 110.0 . . ?
H18A C18 H18B 108.4 . . ?
C7 N1 C6 111.3(6) . . ?
C7 N1 C1 111.8(6) . . ?
C6 N1 C1 109.9(6) . . ?
C7 N1 Co1 108.7(4) . . ?
C6 N1 Co1 106.6(4) . . ?
C1 N1 Co1 108.3(4) . . ?
C2 N2 C8 112.2(5) . . ?
C2 N2 C3 110.0(6) . . ?
C8 N2 C3 112.1(5) . . ?
C2 N2 Co1 105.6(4) . . ?
C8 N2 Co1 108.0(4) . . ?
C3 N2 Co1 108.6(4) . . ?
C4 N3 C9 111.1(5) . . ?
C4 N3 C5 110.6(6) . . ?
C9 N3 C5 111.3(5) . . ?
C4 N3 Co1 106.8(4) . . ?
C9 N3 Co1 108.2(4) . . ?
C5 N3 Co1 108.7(4) . . ?
C10 N4 C16 110.8(5) . . ?
C10 N4 C15 110.5(6) . . ?
C16 N4 C15 112.6(5) . . ?
C10 N4 Co3 106.5(4) . . ?
C16 N4 Co3 107.3(4) . . ?
C15 N4 Co3 109.0(4) . . ?
C17 N5 C12 111.5(5) . . ?
C17 N5 C11 112.1(6) . . ?
C12 N5 C11 109.4(6) . . ?
C17 N5 Co3 108.0(4) . . ?
C12 N5 Co3 106.5(4) . . ?
C11 N5 Co3 109.2(4) . . ?
C14 N6 C18 111.7(5) . . ?
C14 N6 C13 111.1(6) . . ?
C18 N6 C13 110.7(5) . . ?
C14 N6 Co3 106.2(4) . . ?
C18 N6 Co3 108.5(5) . . ?
C13 N6 Co3 108.5(4) . . ?
P1 O1 Co1 117.9(3) . . ?
P1 O2 Co2 132.4(3) . . ?
P2 O4 Co1 118.2(3) . . ?
P2 O6 Co2 130.7(3) . 2_667 ?
P2 O6 Co4 128.8(3) . 1_556 ?
Co2 O6 Co4 98.9(2) 2_667 1_556 ?
P3 O7 Co1 117.0(3) . . ?
P3 O8 H8C 109.5 . . ?
P4 O10 Co4 125.6(3) . 2_666 ?
P4 O10 Co2 130.6(3) . . ?
Co4 O10 Co2 103.3(2) 2_666 . ?
P4 O11 Co3 117.1(3) . . ?
P5 O13 Co3 117.1(3) . . ?
P5 O14 Co4 147.6(3) . . ?
P6 O16 Co3 117.3(3) . . ?
P6 O17 H17C 109.5 . . ?
Co2 O1W H1WA 113.0 . . ?
Co2 O1W H1WB 126.5 . . ?
H1WA O1W H1WB 119.3 . . ?
Co2 O2W H2WA 110.1 . . ?
Co2 O2W H2WB 106.1 . . ?
H2WA O2W H2WB 119.4 . . ?
Co2 O3W H3WA 114.7 . . ?
Co2 O3W H3WB 111.7 . . ?
H3WA O3W H3WB 120.2 . . ?
Co4 O4W H4WA 91.8 . . ?
Co4 O4W H4WB 110.7 . . ?
H4WA O4W H4WB 118.5 . . ?
Co4 O5W H5WA 114.6 . . ?
Co4 O5W H5WB 115.6 . . ?
H5WA O5W H5WB 119.0 . . ?
Co4 O6W H6WA 99.3 . . ?
Co4 O6W H6WB 109.8 . . ?
H6WA O6W H6WB 118.4 . . ?

loop_
_geom_bond_atom_site_label_1
_geom_bond_atom_site_label_2
_geom_bond_distance
_geom_bond_site_symmetry_2
_geom_bond_publ_flag
Co1 O4 1.918(5) . ?
Co1 O7 1.930(6) . ?
Co1 N1 1.933(6) . ?
Co1 N3 1.941(6) . ?
Co1 O1 1.943(5) . ?
Co1 N2 1.944(7) . ?
Co2 O2 2.071(5) . ?
Co2 O6 2.083(5) 2_667 ?
Co2 O2W 2.094(5) . ?
Co2 O3W 2.099(5) . ?
Co2 O1W 2.139(6) . ?
Co2 O10 2.140(6) . ?
Co3 O11 1.921(5) . ?
Co3 N5 1.930(6) . ?
Co3 O16 1.932(6) . ?
Co3 N4 1.945(7) . ?
Co3 N6 1.946(6) . ?
Co3 O13 1.948(5) . ?
Co4 O14 2.022(5) . ?
Co4 O5W 2.060(5) . ?
Co4 O10 2.078(5) 2_666 ?
Co4 O6W 2.110(5) . ?
Co4 O4W 2.167(6) . ?
Co4 O6 2.270(6) 1_554 ?
P1 O3 1.516(6) . ?
P1 O2 1.523(5) . ?
P1 O1 1.549(5) . ?
P1 C7 1.820(7) . ?
P2 O5 1.498(6) . ?
P2 O6 1.524(5) . ?
P2 O4 1.539(5) . ?
P2 C8 1.828(8) . ?
P3 O9 1.494(5) . ?
P3 O7 1.535(5) . ?
P3 O8 1.548(6) . ?
P3 C9 1.815(8) . ?
P4 O12 1.509(5) . ?
P4 O10 1.525(5) . ?
P4 O11 1.532(5) . ?
P4 C16 1.824(7) . ?
P5 O14 1.503(5) . ?
P5 O15 1.520(6) . ?
P5 O13 1.542(5) . ?
P5 C17 1.817(7) . ?
P6 O18 1.497(5) . ?
P6 O16 1.530(5) . ?
P6 O17 1.555(6) . ?
P6 C18 1.814(8) . ?
C1 N1 1.513(9) . ?
C1 C2 1.516(10) . ?
C1 H1A 0.9900 . ?
C1 H1B 0.9900 . ?
C2 N2 1.493(9) . ?
C2 H2A 0.9900 . ?
C2 H2B 0.9900 . ?
C3 N2 1.512(9) . ?
C3 C4 1.530(10) . ?
C3 H3A 0.9900 . ?
C3 H3B 0.9900 . ?
C4 N3 1.480(9) . ?
C4 H4A 0.9900 . ?
C4 H4B 0.9900 . ?
C5 C6 1.494(10) . ?
C5 N3 1.521(8) . ?
C5 H5A 0.9900 . ?
C5 H5B 0.9900 . ?
C6 N1 1.489(9) . ?
C6 H6A 0.9900 . ?
C6 H6B 0.9900 . ?
C7 N1 1.484(9) . ?
C7 H7A 0.9900 . ?
C7 H7B 0.9900 . ?
C8 N2 1.495(8) . ?
C8 H8A 0.9900 . ?
C8 H8B 0.9900 . ?
C9 N3 1.496(9) . ?
C9 H9A 0.9900 . ?
C9 H9B 0.9900 . ?
C10 N4 1.491(9) . ?
C10 C11 1.524(10) . ?
C10 H10A 0.9900 . ?
C10 H10B 0.9900 . ?
C11 N5 1.505(9) . ?
C11 H11A 0.9900 . ?
C11 H11B 0.9900 . ?
C12 N5 1.489(9) . ?
C12 C13 1.503(10) . ?
C12 H12A 0.9900 . ?
C12 H12B 0.9900 . ?
C13 N6 1.518(8) . ?
C13 H13A 0.9900 . ?
C13 H13B 0.9900 . ?
C14 N6 1.488(9) . ?
C14 C15 1.508(11) . ?
C14 H14A 0.9900 . ?
C14 H14B 0.9900 . ?
C15 N4 1.506(10) . ?
C15 H15A 0.9900 . ?
C15 H15B 0.9900 . ?
C16 N4 1.498(8) . ?
C16 H16A 0.9900 . ?
C16 H16B 0.9900 . ?
C17 N5 1.486(9) . ?
C17 H17A 0.9900 . ?
C17 H17B 0.9900 . ?
C18 N6 1.495(10) . ?
C18 H18A 0.9900 . ?
C18 H18B 0.9900 . ?
O8 H8C 0.8400 . ?
O17 H17C 0.8400 . ?
O1W H1WA 0.9094 . ?
O1W H1WB 0.9028 . ?
O2W H2WA 0.9009 . ?
O2W H2WB 0.9004 . ?
O3W H3WA 0.9007 . ?
O3W H3WB 0.9005 . ?
O4W H4WA 0.9005 . ?
O4W H4WB 0.9000 . ?
O5W H5WA 0.9007 . ?
O5W H5WB 0.9002 . ?
O6W H6WA 0.9033 . ?
O6W H6WB 0.9005 . ?

loop_
_geom_hbond_atom_site_label_D
_geom_hbond_atom_site_label_H
_geom_hbond_atom_site_label_A
_geom_hbond_distance_DH
_geom_hbond_distance_HA
_geom_hbond_distance_DA
_geom_hbond_angle_DHA
_geom_hbond_site_symmetry_A
_geom_hbond_publ_flag
O8 H8C O15 0.84 1.66 2.474(8) 163.8 2_767 yes
O17 H17C O3 0.84 1.74 2.556(7) 164.7 2_767 yes
O1W H1WA O3 0.91 1.98 2.822(8) 153.5 . yes
O1W H1WB O16W 0.90 2.03 2.697(18) 129.5 . yes
O2W H2WA O11 0.90 1.99 2.773(8) 144.3 . yes
O2W H2WB O9 0.90 1.85 2.712(7) 161.0 2_767 yes
O3W H3WA O10W 0.90 1.96 2.785(13) 151.4 2_666 yes
O3W H3WB O13 0.90 1.91 2.811(7) 175.3 . yes
O4W H4WA O12 0.90 1.75 2.632(8) 165.8 2_666 yes
O4W H4WB O13W 0.90 1.97 2.852(8) 165.3 2_666 yes
O5W H5WA O7 0.90 2.20 2.973(7) 143.6 1_554 yes
O5W H5WB O18 0.90 1.79 2.688(8) 172.0 2_766 yes
O6W H6WA O1 0.90 1.79 2.662(7) 160.3 1_554 yes
O6W H6WB O2 0.90 1.83 2.703(8) 162.2 2_666 yes

loop_
_geom_torsion_atom_site_label_1
_geom_torsion_atom_site_label_2
_geom_torsion_atom_site_label_3
_geom_torsion_atom_site_label_4
_geom_torsion
_geom_torsion_site_symmetry_1
_geom_torsion_site_symmetry_2
_geom_torsion_site_symmetry_3
_geom_torsion_site_symmetry_4
_geom_torsion_publ_flag
N1 C1 C2 N2 -41.4(8) . . . . ?
N2 C3 C4 N3 -40.1(7) . . . . ?
N3 C5 C6 N1 -42.3(8) . . . . ?
O3 P1 C7 N1 148.7(5) . . . . ?
O2 P1 C7 N1 -87.3(5) . . . . ?
O1 P1 C7 N1 29.4(5) . . . . ?
O5 P2 C8 N2 -91.2(5) . . . . ?
O6 P2 C8 N2 143.6(4) . . . . ?
O4 P2 C8 N2 28.0(5) . . . . ?
O9 P3 C9 N3 -92.4(5) . . . . ?
O7 P3 C9 N3 30.2(5) . . . . ?
O8 P3 C9 N3 145.3(4) . . . . ?
N4 C10 C11 N5 -42.2(8) . . . . ?
N5 C12 C13 N6 -42.0(8) . . . . ?
N6 C14 C15 N4 -40.5(7) . . . . ?
O12 P4 C16 N4 -91.4(5) . . . . ?
O10 P4 C16 N4 145.5(4) . . . . ?
O11 P4 C16 N4 28.5(5) . . . . ?
O14 P5 C17 N5 -84.5(5) . . . . ?
O15 P5 C17 N5 151.3(5) . . . . ?
O13 P5 C17 N5 34.6(5) . . . . ?
O18 P6 C18 N6 -92.7(5) . . . . ?
O16 P6 C18 N6 31.7(5) . . . . ?
O17 P6 C18 N6 146.8(4) . . . . ?
P1 C7 N1 C6 -159.3(5) . . . . ?
P1 C7 N1 C1 77.4(6) . . . . ?
P1 C7 N1 Co1 -42.1(6) . . . . ?
C5 C6 N1 C7 162.0(6) . . . . ?
C5 C6 N1 C1 -73.6(7) . . . . ?
C5 C6 N1 Co1 43.5(7) . . . . ?
C2 C1 N1 C7 -99.8(7) . . . . ?
C2 C1 N1 C6 136.0(6) . . . . ?
C2 C1 N1 Co1 20.0(7) . . . . ?
C1 C2 N2 C8 159.1(6) . . . . ?
C1 C2 N2 C3 -75.3(7) . . . . ?
C1 C2 N2 Co1 41.7(6) . . . . ?
P2 C8 N2 C2 -158.2(5) . . . . ?
P2 C8 N2 C3 77.3(6) . . . . ?
P2 C8 N2 Co1 -42.3(5) . . . . ?
C4 C3 N2 C2 133.5(6) . . . . ?
C4 C3 N2 C8 -100.9(7) . . . . ?
C4 C3 N2 Co1 18.4(7) . . . . ?
C3 C4 N3 C9 159.7(6) . . . . ?
C3 C4 N3 C5 -76.2(7) . . . . ?
C3 C4 N3 Co1 41.9(6) . . . . ?
P3 C9 N3 C4 -157.1(5) . . . . ?
P3 C9 N3 C5 79.2(6) . . . . ?
P3 C9 N3 Co1 -40.2(5) . . . . ?
C6 C5 N3 C4 137.6(6) . . . . ?
C6 C5 N3 C9 -98.4(7) . . . . ?
C6 C5 N3 Co1 20.7(7) . . . . ?
C11 C10 N4 C16 158.9(6) . . . . ?
C11 C10 N4 C15 -75.6(7) . . . . ?
C11 C10 N4 Co3 42.6(7) . . . . ?
P4 C16 N4 C10 -159.2(5) . . . . ?
P4 C16 N4 C15 76.6(6) . . . . ?
P4 C16 N4 Co3 -43.4(5) . . . . ?
C14 C15 N4 C10 134.9(6) . . . . ?
C14 C15 N4 C16 -100.7(7) . . . . ?
C14 C15 N4 Co3 18.3(6) . . . . ?
P5 C17 N5 C12 -161.0(5) . . . . ?
P5 C17 N5 C11 75.9(6) . . . . ?
P5 C17 N5 Co3 -44.4(5) . . . . ?
C13 C12 N5 C17 161.4(6) . . . . ?
C13 C12 N5 C11 -74.0(7) . . . . ?
C13 C12 N5 Co3 43.9(7) . . . . ?
C10 C11 N5 C17 -98.6(7) . . . . ?
C10 C11 N5 C12 137.1(6) . . . . ?
C10 C11 N5 Co3 21.0(7) . . . . ?
C15 C14 N6 C18 160.7(6) . . . . ?
C15 C14 N6 C13 -75.2(7) . . . . ?
C15 C14 N6 Co3 42.6(6) . . . . ?
P6 C18 N6 C14 -157.5(5) . . . . ?
P6 C18 N6 C13 78.1(6) . . . . ?
P6 C18 N6 Co3 -40.8(5) . . . . ?
C12 C13 N6 C14 136.2(7) . . . . ?
C12 C13 N6 C18 -99.1(7) . . . . ?
C12 C13 N6 Co3 19.8(7) . . . . ?
O3 P1 O1 Co1 -119.4(3) . . . . ?
O2 P1 O1 Co1 114.5(3) . . . . ?
C7 P1 O1 Co1 -4.2(4) . . . . ?
O3 P1 O2 Co2 47.4(5) . . . . ?
O1 P1 O2 Co2 174.6(3) . . . . ?
C7 P1 O2 Co2 -74.6(5) . . . . ?
O5 P2 O4 Co1 113.6(3) . . . . ?
O6 P2 O4 Co1 -118.8(3) . . . . ?
C8 P2 O4 Co1 -1.4(4) . . . . ?
O5 P2 O6 Co2 -61.7(5) . . . 2_667 ?
O4 P2 O6 Co2 170.6(3) . . . 2_667 ?
C8 P2 O6 Co2 60.1(4) . . . 2_667 ?
O5 P2 O6 Co4 136.1(3) . . . 1_556 ?
O4 P2 O6 Co4 8.4(4) . . . 1_556 ?
C8 P2 O6 Co4 -102.1(4) . . . 1_556 ?
O9 P3 O7 Co1 112.9(3) . . . . ?
O8 P3 O7 Co1 -117.5(3) . . . . ?
C9 P3 O7 Co1 -6.8(4) . . . . ?
O12 P4 O10 Co4 -44.6(4) . . . 2_666 ?
O11 P4 O10 Co4 -171.7(3) . . . 2_666 ?
C16 P4 O10 Co4 76.7(4) . . . 2_666 ?
O12 P4 O10 Co2 125.5(4) . . . . ?
O11 P4 O10 Co2 -1.6(5) . . . . ?
C16 P4 O10 Co2 -113.2(4) . . . . ?
O12 P4 O11 Co3 116.2(3) . . . . ?
O10 P4 O11 Co3 -117.4(3) . . . . ?
C16 P4 O11 Co3 -0.6(4) . . . . ?
O14 P5 O13 Co3 109.3(4) . . . . ?
O15 P5 O13 Co3 -123.2(3) . . . . ?
C17 P5 O13 Co3 -10.0(4) . . . . ?
O15 P5 O14 Co4 78.7(7) . . . . ?
O13 P5 O14 Co4 -154.3(6) . . . . ?
C17 P5 O14 Co4 -42.2(7) . . . . ?
O18 P6 O16 Co3 112.6(4) . . . . ?
O17 P6 O16 Co3 -118.9(3) . . . . ?
C18 P6 O16 Co3 -8.7(4) . . . . ?
